data_7231091
loop_
_publ_author_name
'Ion, Adrian E.'
'Dogaru, Andreea'
'Shova, Sergiu'
'Madalan, Augustin M.'
'Akintola, Oluseun'
'Ionescu, Sorana'
'Voicescu, Mariana'
'Nica, Simona'
'Buchholz, Axel'
'Plass, Winfried'
'Andruh, Marius'

_publ_section_title
;
 Organic co-crystals of 1,3-bis(4-pyridyl)azulene with a series of
 hydrogen-bond donors
;
_journal_issue 31
_journal_name_full CrystEngComm
_journal_page_first 4463
_journal_paper_doi 10.1039/C8CE00945G
_journal_volume 20
_journal_year 2018
_chemical_formula_moiety '2(C20 H14 N2), 2(C14 H10 O5), 2(C2 H3 N), 0.75(H2 O)'
_chemical_formula_sum 'C72 H55.5 N6 O10.75'
_chemical_formula_weight 1176.72
_space_group_crystal_system monoclinic
_space_group_IT_number 15
_space_group_name_Hall '-C 2yc'
_space_group_name_H-M_alt 'C 1 2/c 1'
_symmetry_space_group_name_Hall '-C 2yc'
_symmetry_space_group_name_H-M 'C 1 2/c 1'
_atom_sites_solution_hydrogens geom
_atom_sites_solution_primary direct
_atom_sites_solution_secondary difmap
_audit_creation_date 2018-03-16
_audit_creation_method
;
Olex2 1.2
(compiled 2017.08.10 svn.r3458 for OlexSys, GUI svn.r5381)
;
_audit_update_record
;
2018-04-03 deposited with the CCDC.
2018-07-05 downloaded from the CCDC.
;
_cell_angle_alpha 90.00
_cell_angle_beta 104.831(4)
_cell_angle_gamma 90.00
_cell_formula_units_Z 8
_cell_length_a 52.2362(18)
_cell_length_b 7.4175(3)
_cell_length_c 32.1601(12)
_cell_measurement_reflns_used 8136
_cell_measurement_temperature 200.05(10)
_cell_measurement_theta_max 28.8196
_cell_measurement_theta_min 2.3349
_cell_volume 12045.7(8)
_computing_cell_refinement
;
CrysAlisPro, Agilent Technologies,
Version 1.171.36.21 (release 14-08-2012 CrysAlis171 .NET)
(compiled Sep 14 2012,17:21:16)
;
_computing_data_collection
;
CrysAlisPro, Agilent Technologies,
Version 1.171.36.21 (release 14-08-2012 CrysAlis171 .NET)
(compiled Sep 14 2012,17:21:16)
;
_computing_data_reduction
;
CrysAlisPro, Agilent Technologies,
Version 1.171.36.21 (release 14-08-2012 CrysAlis171 .NET)
(compiled Sep 14 2012,17:21:16)
;
_computing_molecular_graphics 'Olex2 (Dolomanov et al., 2009)'
_computing_publication_material 'Olex2 (Dolomanov et al., 2009)'
_computing_structure_refinement 'ShelXL (Sheldrick, 2015)'
_computing_structure_solution 'ShelXS (Sheldrick, 2008)'
_diffrn_ambient_temperature 200.05(10)
_diffrn_detector_area_resol_mean 16.1593
_diffrn_measured_fraction_theta_full 0.999
_diffrn_measured_fraction_theta_max 0.999
_diffrn_measurement_details
;
#__ type_ start__ end____ width___ exp.time_
  1 omega  -15.00   16.50   0.7500   15.0000
omega____ theta____ kappa____ phi______ frames
    -      -19.9563  -99.0000  -60.0000 42

#__ type_ start__ end____ width___ exp.time_
  2 omega  -82.00  -35.50   0.7500   15.0000
omega____ theta____ kappa____ phi______ frames
    -      -19.9563 -178.0000  -90.0000 62

#__ type_ start__ end____ width___ exp.time_
  3 omega  -84.00   -4.50   0.7500   15.0000
omega____ theta____ kappa____ phi______ frames
    -      -19.9563  -57.0000  150.0000 106

#__ type_ start__ end____ width___ exp.time_
  4 omega   25.00   95.50   0.7500   15.0000
omega____ theta____ kappa____ phi______ frames
    -       22.4563   19.0000  -60.0000 94

#__ type_ start__ end____ width___ exp.time_
  5 omega  -90.00    3.00   0.7500   15.0000
omega____ theta____ kappa____ phi______ frames
    -      -19.9563  -57.0000   60.0000 124

#__ type_ start__ end____ width___ exp.time_
  6 omega  -99.00  -36.00   0.7500   15.0000
omega____ theta____ kappa____ phi______ frames
    -      -19.9563 -178.0000    0.0000 84

#__ type_ start__ end____ width___ exp.time_
  7 omega -102.00  -51.75   0.7500   15.0000
omega____ theta____ kappa____ phi______ frames
    -      -19.9563  178.0000 -150.0000 67

#__ type_ start__ end____ width___ exp.time_
  8 omega  -48.00   45.00   0.7500   15.0000
omega____ theta____ kappa____ phi______ frames
    -       22.4563  -57.0000 -180.0000 124
;
_diffrn_measurement_device_type 'Xcalibur, Eos'
_diffrn_measurement_method '\w scans'
_diffrn_orient_matrix_UB_11 -0.0132568000
_diffrn_orient_matrix_UB_12 0.0183832000
_diffrn_orient_matrix_UB_13 0.0004277000
_diffrn_orient_matrix_UB_21 0.0037509000
_diffrn_orient_matrix_UB_22 0.0883335000
_diffrn_orient_matrix_UB_23 0.0075949000
_diffrn_orient_matrix_UB_31 -0.0027561000
_diffrn_orient_matrix_UB_32 0.0315967000
_diffrn_orient_matrix_UB_33 -0.0215100000
_diffrn_radiation_monochromator graphite
_diffrn_radiation_type MoK\a
_diffrn_radiation_wavelength 0.71073
_diffrn_reflns_av_R_equivalents 0.0480
_diffrn_reflns_av_unetI/netI 0.0515
_diffrn_reflns_limit_h_max 62
_diffrn_reflns_limit_h_min -62
_diffrn_reflns_limit_k_max 8
_diffrn_reflns_limit_k_min -8
_diffrn_reflns_limit_l_max 38
_diffrn_reflns_limit_l_min -38
_diffrn_reflns_number 48203
_diffrn_reflns_theta_full 25.03
_diffrn_reflns_theta_max 25.03
_diffrn_reflns_theta_min 2.42
_diffrn_source 'Enhance (Mo) X-ray Source'
_exptl_absorpt_coefficient_mu 0.088
_exptl_absorpt_correction_T_max 1.00000
_exptl_absorpt_correction_T_min 0.89673
_exptl_absorpt_correction_type multi-scan
_exptl_absorpt_process_details
;
CrysAlisPro, Agilent Technologies,
Version 1.171.36.21 (release 14-08-2012 CrysAlis171 .NET)
(compiled Sep 14 2012,17:21:16)
Empirical absorption correction using spherical harmonics,
 implemented in SCALE3 ABSPACK scaling algorithm.
;
_exptl_crystal_colour 'clear dark red'
_exptl_crystal_colour_lustre clear
_exptl_crystal_colour_modifier dark
_exptl_crystal_colour_primary red
_exptl_crystal_density_diffrn 1.298
_exptl_crystal_density_method 'not measured'
_exptl_crystal_description prism
_exptl_crystal_F_000 4924
_exptl_crystal_size_max 0.4
_exptl_crystal_size_mid 0.2
_exptl_crystal_size_min 0.1
_refine_diff_density_max 0.727
_refine_diff_density_min -0.325
_refine_diff_density_rms 0.055
_refine_ls_extinction_method none
_refine_ls_goodness_of_fit_ref 1.052
_refine_ls_hydrogen_treatment mixed
_refine_ls_matrix_type full
_refine_ls_number_parameters 926
_refine_ls_number_reflns 10638
_refine_ls_number_restraints 6
_refine_ls_restrained_S_all 1.052
_refine_ls_R_factor_all 0.0938
_refine_ls_R_factor_gt 0.0655
_refine_ls_shift/su_max 0.001
_refine_ls_shift/su_mean 0.000
_refine_ls_structure_factor_coef Fsqd
_refine_ls_weighting_details 'calc w=1/[\s^2^(Fo^2^)+(0.0862P)^2^+14.8588P] where P=(Fo^2^+2Fc^2^)/3'
_refine_ls_weighting_scheme calc
_refine_ls_wR_factor_gt 0.1671
_refine_ls_wR_factor_ref 0.1859
_reflns_number_gt 7633
_reflns_number_total 10638
_reflns_threshold_expression >2sigma(I)
_cod_data_source_file c8ce00945g2.cif
_cod_data_source_block shi_1586_nica
_cod_depositor_comments 'Adding full bibliography for 7231086--7231091.cif.'
_cod_original_cell_volume 12045.6(7)
_cod_original_formula_sum 'C72 H55.50 N6 O10.75'
_cod_database_code 7231091
_chemical_oxdiff_formula 'C20 H20 O4 N2'
_chemical_oxdiff_usercomment 'S_17, rosu-brun?, 0.4x0.2x0.1'
_reflns_odcompleteness_completeness 99.88
_reflns_odcompleteness_iscentric 1
_reflns_odcompleteness_theta 26.32
_olex2_refinement_description
;
1. Fixed Uiso
 At 1.2 times of:
  All C(H) groups
 At 1.5 times of:
  All C(H,H,H) groups, All O(H) groups, All O(H,H) groups
2. Restrained distances
 N3-C5 \\sim N2-C3 \\sim N1-C1
 with sigma of 0.001
 C3-C4 \\sim C2-C1 \\sim C6-C5
 with sigma of 0.001
3. Uiso/Uaniso restraints and constraints
Uiso(N3) = Uiso(N2)
Uiso(C4) = Uiso(C6) = Uiso(C5) = Uiso(C3)
4. Others
 Fixed Sof: N2(0.75) C3(0.75) C4(0.75) H4C(0.75) H4D(0.75) H4E(0.75) N3(0.25)
 C5(0.25) C6(0.25) H6C(0.25) H6D(0.25) H6E(0.25) O2W(0.5) H2WA(0.5) H2WB(0.5)
 O1W(0.25) H1WA(0.25) H1WB(0.25)
5.a Riding coordinates:
 O1B(H1B), O4B(H4B), O4A(H4A), O1A(H1A), C4(H4C,H4D,H4E), C2(H2A,H2B,H2C),
 C6(H6C,H6D,H6E), O2W(H2WA,H2WB), O1W(H1WA,H1WB)
;
_olex2_submission_special_instructions 'No special instructions were received'

loop_
_space_group_symop_id
_space_group_symop_operation_xyz
1 'x, y, z'
2 '-x, y, -z+1/2'
3 'x+1/2, y+1/2, z'
4 '-x+1/2, y+1/2, -z+1/2'
5 '-x, -y, -z'
6 'x, -y, z-1/2'
7 '-x+1/2, -y+1/2, -z'
8 'x+1/2, -y+1/2, z-1/2'

loop_
_atom_site_label
_atom_site_type_symbol
_atom_site_fract_x
_atom_site_fract_y
_atom_site_fract_z
_atom_site_U_iso_or_equiv
_atom_site_adp_type
_atom_site_occupancy
_atom_site_calc_flag
_atom_site_disorder_assembly
_atom_site_disorder_group
_atom_site_refinement_flags_posn
N1B N 0.02014(6) 0.9627(4) 0.42067(11) 0.0553(8) Uani 1 d . . .
N2B N 0.21190(5) 0.9423(4) 0.41240(8) 0.0380(6) Uani 1 d . . .
C15B C 0.03596(7) 1.0096(5) 0.39583(14) 0.0519(9) Uani 1 d . . .
H15B H 0.0289(7) 1.032(5) 0.3655(12) 0.062 Uiso 1 d . . R
C16B C 0.06281(6) 1.0314(5) 0.41184(12) 0.0435(8) Uani 1 d . . .
H16B H 0.0732(7) 1.072(5) 0.3932(11) 0.052 Uiso 1 d . . R
C17B C 0.07461(6) 1.0023(4) 0.45541(10) 0.0363(7) Uani 1 d . . .
C18B C 0.05780(6) 0.9493(5) 0.48061(13) 0.0455(8) Uani 1 d . . .
H18B H 0.0647(7) 0.931(5) 0.5113(12) 0.055 Uiso 1 d . . R
C19B C 0.03097(7) 0.9332(5) 0.46237(15) 0.0565(10) Uani 1 d . . .
H19B H 0.0173(8) 0.893(5) 0.4801(12) 0.068 Uiso 1 d . . R
C20B C 0.10347(6) 1.0208(4) 0.47167(10) 0.0324(7) Uani 1 d . . .
C21B C 0.12080(6) 0.9843(4) 0.44589(10) 0.0320(7) Uani 1 d . . .
H21B H 0.1155(6) 0.943(4) 0.4168(10) 0.038 Uiso 1 d . . R
C22B C 0.14706(5) 1.0098(4) 0.46886(9) 0.0285(6) Uani 1 d . . .
C23B C 0.14701(5) 1.0694(4) 0.51068(9) 0.0288(6) Uani 1 d . . .
C24B C 0.11880(6) 1.0748(4) 0.51243(9) 0.0324(7) Uani 1 d . . .
C25B C 0.10948(7) 1.1305(4) 0.54738(11) 0.0399(8) Uani 1 d . . .
H25B H 0.0902(7) 1.127(4) 0.5428(10) 0.048 Uiso 1 d . . R
C26B C 0.12364(8) 1.1898(4) 0.58775(11) 0.0455(8) Uani 1 d . . .
H26B H 0.1128(7) 1.212(5) 0.6097(11) 0.055 Uiso 1 d . . R
C27B C 0.15053(8) 1.2211(4) 0.60295(11) 0.0461(9) Uani 1 d . . .
H27B H 0.1559(7) 1.268(5) 0.6322(11) 0.055 Uiso 1 d . . R
C28B C 0.17061(7) 1.1991(4) 0.58237(11) 0.0430(8) Uani 1 d . . .
H28B H 0.1875(7) 1.236(5) 0.5986(11) 0.052 Uiso 1 d . . R
C29B C 0.16887(6) 1.1310(4) 0.54162(10) 0.0357(7) Uani 1 d . . .
H29B H 0.1860(6) 1.127(4) 0.5330(10) 0.043 Uiso 1 d . . R
C30B C 0.16975(5) 0.9836(4) 0.45044(9) 0.0290(6) Uani 1 d . . .
C31B C 0.16812(6) 1.0440(4) 0.40900(9) 0.0327(7) Uani 1 d . . .
H31B H 0.1520(6) 1.107(4) 0.3928(9) 0.039 Uiso 1 d . . R
C32B C 0.18912(6) 1.0210(4) 0.39109(11) 0.0380(7) Uani 1 d . . .
H32B H 0.1885(6) 1.066(4) 0.3615(10) 0.046 Uiso 1 d . . R
C33B C 0.19315(6) 0.8995(4) 0.47212(10) 0.0336(7) Uani 1 d . . .
H33B H 0.1946(6) 0.855(4) 0.4999(10) 0.040 Uiso 1 d . . R
C34B C 0.21338(6) 0.8833(4) 0.45216(10) 0.0367(7) Uani 1 d . . .
H34B H 0.2304(6) 0.823(4) 0.4655(10) 0.044 Uiso 1 d . . R
N1A N -0.00765(5) 1.5677(4) 0.34238(9) 0.0444(7) Uani 1 d . . .
N2A N 0.18257(5) 1.3957(3) 0.31376(8) 0.0347(6) Uani 1 d . . .
C15A C 0.00790(7) 1.6333(5) 0.31870(11) 0.0476(9) Uani 1 d . . .
H15A H -0.0009(7) 1.694(5) 0.2936(12) 0.057 Uiso 1 d . . R
C16A C 0.03510(6) 1.6215(5) 0.33074(10) 0.0398(8) Uani 1 d . . .
H16A H 0.0445(6) 1.679(4) 0.3105(10) 0.048 Uiso 1 d . . R
C17A C 0.04764(5) 1.5360(4) 0.36915(9) 0.0307(7) Uani 1 d . . .
C18A C 0.03132(6) 1.4669(4) 0.39347(11) 0.0374(7) Uani 1 d . . .
H18A H 0.0385(6) 1.398(4) 0.4195(10) 0.045 Uiso 1 d . . R
C19A C 0.00429(6) 1.4864(5) 0.37935(11) 0.0415(8) Uani 1 d . . .
H19A H -0.0085(7) 1.442(4) 0.3960(10) 0.050 Uiso 1 d . . R
C20A C 0.07685(5) 1.5191(4) 0.38156(9) 0.0291(6) Uani 1 d . . .
C21A C 0.09232(6) 1.4997(4) 0.35212(10) 0.0313(7) Uani 1 d . . .
H21A H 0.0851(6) 1.491(4) 0.3200(10) 0.038 Uiso 1 d . . R
C22A C 0.11920(5) 1.4918(4) 0.37319(9) 0.0283(6) Uani 1 d . . .
C23A C 0.12147(5) 1.5078(3) 0.41813(9) 0.0267(6) Uani 1 d . . .
C24A C 0.09415(5) 1.5269(4) 0.42317(9) 0.0288(6) Uani 1 d . . .
C25A C 0.08699(6) 1.5584(4) 0.46127(10) 0.0337(7) Uani 1 d . . .
H25A H 0.0678(6) 1.573(4) 0.4578(9) 0.040 Uiso 1 d . . R
C26A C 0.10300(7) 1.5745(4) 0.50284(10) 0.0398(8) Uani 1 d . . .
H26A H 0.0923(6) 1.601(4) 0.5239(10) 0.048 Uiso 1 d . . R
C27A C 0.13014(7) 1.5590(4) 0.51746(10) 0.0403(8) Uani 1 d . . .
H27A H 0.1383(6) 1.565(4) 0.5483(11) 0.048 Uiso 1 d . . R
C28A C 0.14870(6) 1.5216(4) 0.49464(10) 0.0348(7) Uani 1 d . . .
H28A H 0.1666(6) 1.511(4) 0.5106(10) 0.042 Uiso 1 d . . R
C29A C 0.14475(6) 1.4962(4) 0.45066(9) 0.0307(7) Uani 1 d . . .
H29A H 0.1609(6) 1.465(4) 0.4419(9) 0.037 Uiso 1 d . . R
C30A C 0.14085(5) 1.4661(4) 0.35230(9) 0.0281(6) Uani 1 d . . .
C31A C 0.13745(6) 1.3596(4) 0.31552(9) 0.0322(7) Uani 1 d . . .
H31A H 0.1211(6) 1.313(4) 0.3024(9) 0.039 Uiso 1 d . . R
C32A C 0.15821(6) 1.3301(4) 0.29752(10) 0.0356(7) Uani 1 d . . .
H32A H 0.1562(6) 1.260(4) 0.2744(10) 0.043 Uiso 1 d . . R
C33A C 0.16594(6) 1.5432(4) 0.36760(10) 0.0320(7) Uani 1 d . . .
H33A H 0.1687(6) 1.626(4) 0.3916(10) 0.038 Uiso 1 d . . R
C34A C 0.18575(6) 1.5024(4) 0.34811(10) 0.0351(7) Uani 1 d . . .
H34A H 0.2027(6) 1.545(4) 0.3594(10) 0.042 Uiso 1 d . . R
O3B O -0.14454(4) 1.3021(3) 0.31775(6) 0.0359(5) Uani 1 d . . .
O2B O -0.22684(4) 1.2901(3) 0.43348(7) 0.0491(6) Uani 1 d . . .
O1B O -0.24885(4) 1.4453(3) 0.37627(7) 0.0472(6) Uani 1 d . . .
H1B H -0.2636 1.4681 0.3837 0.071 Uiso 1 d . . R
O4B O -0.02941(5) 0.9835(4) 0.38609(10) 0.0740(9) Uani 1 d . . .
H4B H -0.0127 0.9895 0.4004 0.111 Uiso 1 d . . R
O5B O -0.02814(5) 1.1821(4) 0.43794(8) 0.0623(7) Uani 1 d . . .
C1B C -0.22808(6) 1.3593(4) 0.39883(9) 0.0334(7) Uani 1 d . . .
C2B C -0.20569(5) 1.3522(4) 0.37792(9) 0.0280(6) Uani 1 d . . .
C3B C -0.20727(6) 1.4293(4) 0.33786(9) 0.0312(7) Uani 1 d . . .
H3B H -0.2231(6) 1.490(4) 0.3235(9) 0.037 Uiso 1 d . . R
C4B C -0.18659(6) 1.4143(4) 0.31895(10) 0.0321(7) Uani 1 d . . .
H4BA H -0.1874(6) 1.458(4) 0.2919(10) 0.039 Uiso 1 d . . R
C5B C -0.16395(5) 1.3207(4) 0.33981(9) 0.0289(6) Uani 1 d . . .
C6B C -0.16210(6) 1.2427(4) 0.37962(9) 0.0307(7) Uani 1 d . . .
H6B H -0.1468(6) 1.172(4) 0.3926(9) 0.037 Uiso 1 d . . R
C7B C -0.18302(6) 1.2612(4) 0.39834(9) 0.0299(6) Uani 1 d . . .
H7B H -0.1824(6) 1.204(4) 0.4250(10) 0.036 Uiso 1 d . . R
C8B C -0.11898(5) 1.2532(4) 0.34059(9) 0.0308(7) Uani 1 d . . .
C9B C -0.10726(6) 1.1128(5) 0.32491(11) 0.0435(8) Uani 1 d . . .
H9B H -0.1177(7) 1.052(5) 0.3004(11) 0.052 Uiso 1 d . . R
C10B C -0.08144(6) 1.0649(5) 0.34565(12) 0.0482(9) Uani 1 d . . .
H10B H -0.0720(7) 0.951(5) 0.3339(11) 0.058 Uiso 1 d . . R
C11B C -0.06765(6) 1.1576(4) 0.38167(10) 0.0365(7) Uani 1 d . . .
C12B C -0.07968(6) 1.3019(4) 0.39656(10) 0.0372(7) Uani 1 d . . .
H12B H -0.0692(6) 1.375(4) 0.4213(10) 0.045 Uiso 1 d . . R
C13B C -0.10550(6) 1.3494(4) 0.37623(10) 0.0364(7) Uani 1 d . . .
H13B H -0.1137(6) 1.452(4) 0.3864(10) 0.044 Uiso 1 d . . R
C14B C -0.03983(6) 1.1075(5) 0.40468(11) 0.0442(8) Uani 1 d . . .
O3A O -0.17342(4) 1.8633(3) 0.21574(6) 0.0342(5) Uani 1 d . . .
O4A O -0.05893(4) 1.6007(3) 0.31494(7) 0.0521(6) Uani 1 d . . .
H4A H -0.0422 1.6045 0.3251 0.078 Uiso 1 d . . R
O5A O -0.04952(4) 1.7309(4) 0.25829(7) 0.0586(7) Uani 1 d . . .
O1A O -0.27579(4) 1.8115(3) 0.28290(7) 0.0429(5) Uani 1 d . . .
H1A H -0.2882 1.8430 0.2950 0.064 Uiso 1 d . . R
O2A O -0.25014(4) 1.9533(3) 0.33998(7) 0.0445(6) Uani 1 d . . .
C1A C -0.25308(6) 1.8805(4) 0.30538(9) 0.0311(7) Uani 1 d . . .
C2A C -0.23149(5) 1.8648(4) 0.28296(9) 0.0278(6) Uani 1 d . . .
C3A C -0.23601(6) 1.7887(4) 0.24229(9) 0.0299(6) Uani 1 d . . .
H3A H -0.2539(6) 1.734(4) 0.2301(9) 0.036 Uiso 1 d . . R
C4A C -0.21616(6) 1.7851(4) 0.22092(10) 0.0314(7) Uani 1 d . . .
H4AA H -0.2194(6) 1.732(4) 0.1915(10) 0.038 Uiso 1 d . . R
C5A C -0.19168(5) 1.8569(4) 0.24044(9) 0.0278(6) Uani 1 d . . .
C6A C -0.18681(6) 1.9338(4) 0.28096(9) 0.0327(7) Uani 1 d . . .
H6A H -0.1694(6) 1.982(4) 0.2950(10) 0.039 Uiso 1 d . . R
C7A C -0.20679(6) 1.9369(4) 0.30221(9) 0.0314(7) Uani 1 d . . .
H7A H -0.2038(6) 1.995(4) 0.3307(10) 0.038 Uiso 1 d . . R
C8A C -0.14750(5) 1.8128(4) 0.23295(9) 0.0270(6) Uani 1 d . . .
C9A C -0.12952(6) 1.8724(4) 0.21079(9) 0.0315(7) Uani 1 d . . .
H9A H -0.1366(6) 1.936(4) 0.1861(10) 0.038 Uiso 1 d . . R
C10A C -0.10316(6) 1.8273(4) 0.22530(10) 0.0337(7) Uani 1 d . . .
H10A H -0.0904(6) 1.864(4) 0.2104(10) 0.040 Uiso 1 d . . R
C11A C -0.09422(5) 1.7223(4) 0.26179(9) 0.0313(7) Uani 1 d . . .
C12A C -0.11254(6) 1.6590(4) 0.28302(10) 0.0336(7) Uani 1 d . . .
H12A H -0.1057(6) 1.587(4) 0.3101(10) 0.040 Uiso 1 d . . R
C13A C -0.13928(6) 1.7037(4) 0.26864(10) 0.0321(7) Uani 1 d . . .
H13A H -0.1515(6) 1.658(4) 0.2853(9) 0.039 Uiso 1 d . . R
C14A C -0.06552(6) 1.6843(4) 0.27812(10) 0.0371(7) Uani 1 d . . .
N2 N -0.04916(15) 2.1325(11) 0.1975(2) 0.138(2) Uiso 0.75 d . . D
C3 C -0.04180(14) 2.1548(10) 0.23298(19) 0.0922(14) Uiso 0.75 d . . D
C4 C -0.03357(13) 2.1740(10) 0.27878(18) 0.0922(14) Uiso 0.75 d . . D
H4C H -0.0290 2.0576 0.2916 0.138 Uiso 0.75 d . . R
H4D H -0.0478 2.2246 0.2890 0.138 Uiso 0.75 d . . R
H4E H -0.0184 2.2519 0.2865 0.138 Uiso 0.75 d . . R
N1 N 0.21131(7) 1.3889(5) 0.47294(13) 0.0806(11) Uani 1 d . . D
C1 C 0.22816(8) 1.3774(5) 0.45748(12) 0.0549(10) Uani 1 d . . D
C2 C 0.24985(8) 1.3633(6) 0.43796(12) 0.0695(12) Uani 1 d . . D
H2A H 0.2432 1.3644 0.4072 0.104 Uiso 1 d . . R
H2B H 0.2617 1.4630 0.4467 0.104 Uiso 1 d . . R
H2C H 0.2592 1.2525 0.4467 0.104 Uiso 1 d . . R
N3 N -0.0231(5) 1.627(4) 0.4928(6) 0.138(2) Uiso 0.25 d A 1 D
C5 C -0.0320(4) 1.659(3) 0.4581(6) 0.0922(14) Uiso 0.25 d A 1 D
C6 C -0.0567(4) 1.707(3) 0.4289(6) 0.0922(14) Uiso 0.25 d A 1 D
H6C H -0.0726 1.6465 0.4309 0.138 Uiso 0.25 d A 1 R
H6D H -0.0595 1.8349 0.4284 0.138 Uiso 0.25 d A 1 R
H6E H -0.0523 1.6707 0.4029 0.138 Uiso 0.25 d A 1 R
O2W O -0.03574(11) 1.4775(8) 0.48924(17) 0.0718(15) Uiso 0.50 d B 3 .
H2WA H -0.0319 1.3680 0.4848 0.108 Uiso 0.50 d B 3 R
H2WB H -0.0223 1.5430 0.4908 0.108 Uiso 0.50 d B 3 R
O1W O -0.0349(3) 1.635(2) 0.4734(4) 0.076(4) Uiso 0.25 d C 2 .
H1WA H -0.0471 1.5585 0.4711 0.114 Uiso 0.25 d C 2 R
H1WB H -0.0292 1.6767 0.4990 0.114 Uiso 0.25 d C 2 R

loop_
_atom_site_aniso_label
_atom_site_aniso_U_11
_atom_site_aniso_U_22
_atom_site_aniso_U_33
_atom_site_aniso_U_23
_atom_site_aniso_U_13
_atom_site_aniso_U_12
N1B 0.0288(16) 0.0552(19) 0.079(2) -0.0154(17) 0.0092(16) 0.0040(14)
N2B 0.0301(14) 0.0455(15) 0.0393(15) 0.0018(12) 0.0104(12) 0.0003(12)
C15B 0.036(2) 0.052(2) 0.060(2) -0.0111(19) -0.0020(18) 0.0108(17)
C16B 0.0288(18) 0.0442(19) 0.054(2) -0.0042(16) 0.0043(16) 0.0064(14)
C17B 0.0253(16) 0.0314(16) 0.051(2) -0.0057(14) 0.0076(14) 0.0037(13)
C18B 0.0288(18) 0.050(2) 0.060(2) -0.0050(18) 0.0155(17) 0.0004(15)
C19B 0.034(2) 0.053(2) 0.086(3) -0.013(2) 0.021(2) -0.0018(17)
C20B 0.0251(16) 0.0284(15) 0.0431(18) -0.0024(13) 0.0076(13) 0.0016(12)
C21B 0.0282(16) 0.0311(15) 0.0350(16) 0.0002(13) 0.0048(13) 0.0030(12)
C22B 0.0247(15) 0.0238(14) 0.0362(16) 0.0012(12) 0.0063(13) 0.0014(11)
C23B 0.0270(16) 0.0224(13) 0.0365(16) 0.0013(12) 0.0072(13) 0.0041(12)
C24B 0.0318(17) 0.0255(14) 0.0406(17) -0.0008(13) 0.0106(14) 0.0034(12)
C25B 0.0422(19) 0.0329(16) 0.049(2) -0.0006(15) 0.0192(16) 0.0040(14)
C26B 0.060(2) 0.0384(18) 0.0412(19) -0.0036(15) 0.0176(18) 0.0062(16)
C27B 0.066(3) 0.0346(18) 0.0357(18) -0.0055(15) 0.0088(18) 0.0063(16)
C28B 0.047(2) 0.0338(17) 0.0413(19) -0.0037(15) -0.0012(16) -0.0012(15)
C29B 0.0324(17) 0.0307(16) 0.0417(18) 0.0015(14) 0.0048(14) -0.0001(13)
C30B 0.0249(15) 0.0271(14) 0.0332(16) -0.0008(12) 0.0042(12) -0.0006(12)
C31B 0.0262(16) 0.0352(16) 0.0341(16) 0.0020(13) 0.0028(13) 0.0032(13)
C32B 0.0330(18) 0.0434(18) 0.0366(17) 0.0036(15) 0.0068(14) 0.0000(14)
C33B 0.0290(17) 0.0364(17) 0.0339(16) 0.0054(14) 0.0052(14) 0.0033(13)
C34B 0.0251(16) 0.0438(18) 0.0394(18) 0.0050(15) 0.0050(14) 0.0078(14)
N1A 0.0281(14) 0.0579(17) 0.0461(16) 0.0006(14) 0.0078(13) 0.0047(13)
N2A 0.0292(14) 0.0418(14) 0.0366(14) 0.0050(12) 0.0145(11) 0.0033(11)
C15A 0.0317(19) 0.067(2) 0.0418(19) 0.0071(18) 0.0051(16) 0.0098(17)
C16A 0.0260(17) 0.056(2) 0.0381(18) 0.0035(16) 0.0098(14) 0.0054(15)
C17A 0.0227(15) 0.0353(16) 0.0340(16) -0.0038(13) 0.0072(13) 0.0024(12)
C18A 0.0309(18) 0.0378(17) 0.0430(18) 0.0018(15) 0.0085(15) 0.0003(14)
C19A 0.0260(17) 0.052(2) 0.049(2) -0.0035(16) 0.0145(15) -0.0031(15)
C20A 0.0221(15) 0.0334(15) 0.0311(15) 0.0007(12) 0.0058(12) 0.0042(12)
C21A 0.0256(16) 0.0388(16) 0.0287(16) -0.0003(13) 0.0058(13) 0.0016(13)
C22A 0.0250(15) 0.0321(15) 0.0283(15) 0.0011(12) 0.0078(12) 0.0034(12)
C23A 0.0231(15) 0.0245(14) 0.0330(15) -0.0008(12) 0.0079(12) 0.0023(11)
C24A 0.0286(16) 0.0257(14) 0.0323(16) 0.0007(12) 0.0079(13) 0.0043(12)
C25A 0.0321(17) 0.0328(16) 0.0387(17) -0.0013(13) 0.0135(14) 0.0016(13)
C26A 0.044(2) 0.0464(19) 0.0317(17) -0.0042(15) 0.0140(15) 0.0015(15)
C27A 0.049(2) 0.0416(18) 0.0271(16) 0.0001(14) 0.0047(15) -0.0007(15)
C28A 0.0313(17) 0.0334(16) 0.0347(17) 0.0054(13) -0.0009(14) -0.0007(13)
C29A 0.0266(16) 0.0300(15) 0.0352(17) 0.0018(13) 0.0072(13) 0.0019(12)
C30A 0.0250(15) 0.0305(15) 0.0291(15) 0.0066(12) 0.0076(12) 0.0040(12)
C31A 0.0254(16) 0.0396(17) 0.0307(16) 0.0006(13) 0.0053(13) 0.0005(13)
C32A 0.0348(18) 0.0403(17) 0.0344(17) -0.0013(14) 0.0139(14) 0.0043(14)
C33A 0.0302(17) 0.0330(16) 0.0351(16) 0.0006(13) 0.0126(14) -0.0003(13)
C34A 0.0270(17) 0.0402(17) 0.0386(18) 0.0072(14) 0.0095(14) -0.0025(14)
O3B 0.0256(11) 0.0514(13) 0.0314(11) 0.0020(10) 0.0088(9) 0.0023(9)
O2B 0.0408(14) 0.0702(16) 0.0394(13) 0.0149(12) 0.0158(11) 0.0086(12)
O1B 0.0284(12) 0.0657(15) 0.0494(13) 0.0113(12) 0.0134(10) 0.0162(11)
O4B 0.0243(13) 0.086(2) 0.103(2) -0.0450(17) 0.0016(13) 0.0082(13)
O5B 0.0367(14) 0.094(2) 0.0498(15) -0.0224(15) -0.0004(12) 0.0076(13)
C1B 0.0301(17) 0.0347(16) 0.0330(17) -0.0020(14) 0.0041(13) 0.0025(13)
C2B 0.0235(15) 0.0272(14) 0.0322(15) -0.0019(12) 0.0055(12) -0.0021(12)
C3B 0.0207(15) 0.0339(16) 0.0358(17) 0.0034(13) 0.0012(13) 0.0000(12)
C4B 0.0287(16) 0.0354(16) 0.0298(16) 0.0041(13) 0.0031(13) -0.0003(13)
C5B 0.0246(15) 0.0322(15) 0.0300(15) -0.0037(12) 0.0071(12) -0.0036(12)
C6B 0.0251(16) 0.0308(15) 0.0343(16) 0.0036(13) 0.0042(13) 0.0057(13)
C7B 0.0306(16) 0.0315(15) 0.0272(15) 0.0038(13) 0.0064(13) 0.0015(13)
C8B 0.0215(15) 0.0407(16) 0.0313(15) 0.0002(13) 0.0089(13) -0.0020(13)
C9B 0.0283(18) 0.054(2) 0.0458(19) -0.0230(17) 0.0053(15) -0.0059(15)
C10B 0.0266(17) 0.059(2) 0.058(2) -0.0237(18) 0.0088(16) -0.0012(16)
C11B 0.0231(16) 0.0470(18) 0.0412(17) -0.0095(15) 0.0115(14) -0.0031(13)
C12B 0.0314(17) 0.0475(19) 0.0334(17) -0.0102(15) 0.0095(14) -0.0044(14)
C13B 0.0337(18) 0.0389(17) 0.0380(17) -0.0064(14) 0.0115(14) 0.0020(14)
C14B 0.0257(17) 0.057(2) 0.051(2) -0.0098(17) 0.0124(16) -0.0030(15)
O3A 0.0202(10) 0.0502(13) 0.0318(11) 0.0033(9) 0.0057(9) 0.0029(9)
O4A 0.0230(12) 0.0780(17) 0.0533(15) 0.0158(13) 0.0060(10) 0.0068(11)
O5A 0.0257(12) 0.104(2) 0.0496(14) 0.0097(14) 0.0159(11) 0.0099(13)
O1A 0.0262(12) 0.0582(14) 0.0473(13) -0.0106(11) 0.0152(10) -0.0040(10)
O2A 0.0387(13) 0.0633(15) 0.0330(12) -0.0084(11) 0.0118(10) 0.0042(11)
C1A 0.0267(16) 0.0313(15) 0.0347(17) 0.0025(13) 0.0068(13) 0.0057(12)
C2A 0.0234(15) 0.0297(15) 0.0294(15) 0.0026(12) 0.0052(12) 0.0047(12)
C3A 0.0195(15) 0.0327(15) 0.0364(16) -0.0046(13) 0.0052(13) -0.0010(12)
C4A 0.0240(16) 0.0367(16) 0.0319(16) -0.0064(13) 0.0040(13) 0.0034(13)
C5A 0.0194(14) 0.0311(15) 0.0325(15) 0.0014(12) 0.0059(12) 0.0032(12)
C6A 0.0210(15) 0.0386(17) 0.0350(16) -0.0065(14) 0.0011(13) -0.0014(13)
C7A 0.0281(16) 0.0366(16) 0.0281(15) -0.0059(13) 0.0044(13) 0.0030(13)
C8A 0.0212(15) 0.0297(14) 0.0296(15) -0.0065(12) 0.0055(12) -0.0004(12)
C9A 0.0274(16) 0.0389(17) 0.0276(15) 0.0019(13) 0.0058(13) 0.0006(13)
C10A 0.0246(16) 0.0444(18) 0.0349(17) -0.0057(14) 0.0127(13) -0.0027(13)
C11A 0.0235(15) 0.0363(16) 0.0343(16) -0.0051(13) 0.0076(13) 0.0010(12)
C12A 0.0292(17) 0.0338(16) 0.0367(17) 0.0008(14) 0.0066(13) 0.0023(13)
C13A 0.0242(16) 0.0328(16) 0.0407(17) 0.0001(13) 0.0106(13) -0.0021(12)
C14A 0.0272(17) 0.0463(18) 0.0376(18) -0.0069(15) 0.0079(14) 0.0027(14)
N1 0.053(2) 0.085(3) 0.097(3) -0.002(2) 0.007(2) 0.004(2)
C1 0.047(2) 0.054(2) 0.056(2) 0.0050(18) -0.002(2) -0.0027(19)
C2 0.069(3) 0.083(3) 0.055(2) 0.012(2) 0.012(2) -0.011(2)

loop_
_atom_type_symbol
_atom_type_description
_atom_type_scat_dispersion_real
_atom_type_scat_dispersion_imag
_atom_type_scat_source
C C 0.0033 0.0016 'International Tables Vol C Tables 4.2.6.8 and 6.1.1.4'
H H 0.0000 0.0000 'International Tables Vol C Tables 4.2.6.8 and 6.1.1.4'
N N 0.0061 0.0033 'International Tables Vol C Tables 4.2.6.8 and 6.1.1.4'
O O 0.0106 0.0060 'International Tables Vol C Tables 4.2.6.8 and 6.1.1.4'

loop_
_geom_angle_atom_site_label_1
_geom_angle_atom_site_label_2
_geom_angle_atom_site_label_3
_geom_angle
C15B N1B C19B 118.5(3)
C34B N2B C32B 117.2(3)
N1B C15B H15B 121(2)
N1B C15B C16B 122.4(4)
C16B C15B H15B 117(2)
C15B C16B H16B 119(2)
C15B C16B C17B 120.3(4)
C17B C16B H16B 120(2)
C16B C17B C20B 119.4(3)
C18B C17B C16B 116.4(3)
C18B C17B C20B 124.1(3)
C17B C18B H18B 120(2)
C19B C18B C17B 120.0(4)
C19B C18B H18B 120(2)
N1B C19B C18B 122.5(4)
N1B C19B H19B 114(2)
C18B C19B H19B 123(2)
C21B C20B C17B 122.0(3)
C21B C20B C24B 107.9(3)
C24B C20B C17B 130.1(3)
C20B C21B H21B 124.9(18)
C22B C21B C20B 110.9(3)
C22B C21B H21B 124.2(18)
C21B C22B C23B 107.7(3)
C21B C22B C30B 123.7(3)
C23B C22B C30B 128.5(2)
C22B C23B C24B 106.6(2)
C29B C23B C22B 125.7(3)
C29B C23B C24B 127.3(3)
C20B C24B C23B 106.8(2)
C25B C24B C20B 127.0(3)
C25B C24B C23B 126.2(3)
C24B C25B H25B 115.2(19)
C26B C25B C24B 129.3(3)
C26B C25B H25B 115.5(19)
C25B C26B H26B 115.9(19)
C27B C26B C25B 129.2(3)
C27B C26B H26B 114.9(19)
C26B C27B H27B 115(2)
C26B C27B C28B 129.5(3)
C28B C27B H27B 116(2)
C27B C28B H28B 115(2)
C29B C28B C27B 128.4(3)
C29B C28B H28B 117(2)
C23B C29B C28B 129.9(3)
C23B C29B H29B 114.9(18)
C28B C29B H29B 115.3(18)
C31B C30B C22B 119.2(2)
C31B C30B C33B 117.1(3)
C33B C30B C22B 123.7(3)
C30B C31B H31B 119.6(18)
C32B C31B C30B 120.2(3)
C32B C31B H31B 120.2(18)
N2B C32B C31B 122.5(3)
N2B C32B H32B 116.0(18)
C31B C32B H32B 121.5(18)
C30B C33B H33B 119.0(19)
C34B C33B C30B 119.2(3)
C34B C33B H33B 121.9(19)
N2B C34B C33B 123.7(3)
N2B C34B H34B 113.0(18)
C33B C34B H34B 123.3(18)
C19A N1A C15A 117.2(3)
C34A N2A C32A 116.3(3)
N1A C15A H15A 115(2)
N1A C15A C16A 123.3(3)
C16A C15A H15A 121(2)
C15A C16A H16A 115.5(18)
C15A C16A C17A 119.7(3)
C17A C16A H16A 124.8(18)
C16A C17A C18A 116.7(3)
C16A C17A C20A 119.7(3)
C18A C17A C20A 123.6(3)
C17A C18A H18A 121.5(19)
C19A C18A C17A 120.0(3)
C19A C18A H18A 118.4(19)
N1A C19A C18A 123.1(3)
N1A C19A H19A 113.3(18)
C18A C19A H19A 123.5(19)
C21A C20A C17A 124.0(3)
C21A C20A C24A 107.8(2)
C24A C20A C17A 128.1(3)
C20A C21A H21A 124.9(17)
C22A C21A C20A 111.0(3)
C22A C21A H21A 124.0(17)
C21A C22A C23A 107.5(2)
C21A C22A C30A 125.5(2)
C23A C22A C30A 127.0(2)
C22A C23A C24A 106.6(2)
C29A C23A C22A 126.0(3)
C29A C23A C24A 127.2(3)
C20A C24A C23A 107.0(2)
C25A C24A C20A 126.3(3)
C25A C24A C23A 126.6(3)
C24A C25A H25A 114.5(18)
C26A C25A C24A 129.2(3)
C26A C25A H25A 116.3(18)
C25A C26A H26A 111.4(18)
C27A C26A C25A 129.3(3)
C27A C26A H26A 119.2(18)
C26A C27A H27A 119.0(19)
C26A C27A C28A 129.3(3)
C28A C27A H27A 111.5(19)
C27A C28A H28A 117.3(19)
C27A C28A C29A 128.7(3)
C29A C28A H28A 114.0(19)
C23A C29A H29A 116.7(17)
C28A C29A C23A 129.2(3)
C28A C29A H29A 114.1(17)
C31A C30A C22A 121.0(3)
C31A C30A C33A 115.7(3)
C33A C30A C22A 123.2(3)
C30A C31A H31A 120.4(19)
C32A C31A C30A 120.4(3)
C32A C31A H31A 119.2(19)
N2A C32A C31A 123.6(3)
N2A C32A H32A 116(2)
C31A C32A H32A 121(2)
C30A C33A H33A 118.3(18)
C34A C33A C30A 119.8(3)
C34A C33A H33A 121.9(18)
N2A C34A C33A 124.0(3)
N2A C34A H34A 116(2)
C33A C34A H34A 120(2)
C5B O3B C8B 118.9(2)
C1B O1B H1B 127.1
C14B O4B H4B 101.6
O2B C1B O1B 123.9(3)
O2B C1B C2B 122.3(3)
O1B C1B C2B 113.7(3)
C3B C2B C1B 122.3(3)
C7B C2B C1B 118.7(3)
C7B C2B C3B 118.9(3)
C2B C3B H3B 118.8(18)
C4B C3B C2B 120.6(3)
C4B C3B H3B 120.6(18)
C3B C4B H4BA 122.7(19)
C3B C4B C5B 119.8(3)
C5B C4B H4BA 117.5(19)
O3B C5B C4B 116.6(2)
O3B C5B C6B 123.0(2)
C6B C5B C4B 120.3(3)
C5B C6B H6B 118.9(18)
C7B C6B C5B 119.0(3)
C7B C6B H6B 122.0(18)
C2B C7B C6B 121.4(3)
C2B C7B H7B 118.5(18)
C6B C7B H7B 120.0(18)
C9B C8B O3B 117.5(3)
C9B C8B C13B 121.2(3)
C13B C8B O3B 121.2(3)
C8B C9B H9B 117(2)
C8B C9B C10B 119.3(3)
C10B C9B H9B 124(2)
C9B C10B H10B 120.1(18)
C11B C10B C9B 120.6(3)
C11B C10B H10B 119.3(18)
C10B C11B C12B 119.2(3)
C10B C11B C14B 121.5(3)
C12B C11B C14B 119.3(3)
C11B C12B H12B 119.1(18)
C13B C12B C11B 120.4(3)
C13B C12B H12B 120.4(18)
C8B C13B C12B 119.2(3)
C8B C13B H13B 120.6(19)
C12B C13B H13B 120.1(19)
O4B C14B C11B 114.7(3)
O5B C14B O4B 123.6(3)
O5B C14B C11B 121.6(3)
C8A O3A C5A 120.6(2)
C14A O4A H4A 109.7
C1A O1A H1A 108.7
O1A C1A C2A 112.9(2)
O2A C1A O1A 124.0(3)
O2A C1A C2A 123.1(3)
C3A C2A C1A 121.3(2)
C7A C2A C1A 119.1(2)
C7A C2A C3A 119.5(3)
C2A C3A H3A 116.6(17)
C4A C3A C2A 120.5(3)
C4A C3A H3A 122.8(17)
C3A C4A H4AA 120.7(17)
C5A C4A C3A 119.5(3)
C5A C4A H4AA 119.8(17)
C4A C5A O3A 116.4(2)
C4A C5A C6A 120.9(3)
C6A C5A O3A 122.4(2)
C5A C6A H6A 120.9(18)
C5A C6A C7A 119.4(3)
C7A C6A H6A 119.7(18)
C2A C7A H7A 119.4(17)
C6A C7A C2A 120.3(3)
C6A C7A H7A 120.2(17)
O3A C8A C9A 115.6(2)
O3A C8A C13A 124.0(2)
C13A C8A C9A 120.4(3)
C8A C9A H9A 115.8(19)
C10A C9A C8A 119.8(3)
C10A C9A H9A 124.3(19)
C9A C10A H10A 121.8(18)
C9A C10A C11A 121.0(3)
C11A C10A H10A 117.3(18)
C10A C11A C12A 118.7(3)
C10A C11A C14A 119.9(3)
C12A C11A C14A 121.5(3)
C11A C12A H12A 117.8(17)
C11A C12A C13A 120.9(3)
C13A C12A H12A 121.2(17)
C8A C13A C12A 119.2(3)
C8A C13A H13A 123.0(17)
C12A C13A H13A 117.8(17)
O4A C14A C11A 114.9(3)
O5A C14A O4A 123.5(3)
O5A C14A C11A 121.7(3)
N2 C3 C4 176.2(9)
C3 C4 H4C 109.2
C3 C4 H4D 109.6
C3 C4 H4E 109.7
H4C C4 H4D 109.5
H4C C4 H4E 109.5
H4D C4 H4E 109.5
N1 C1 C2 179.6(5)
C1 C2 H2A 109.3
C1 C2 H2B 109.7
C1 C2 H2C 109.4
H2A C2 H2B 109.5
H2A C2 H2C 109.5
H2B C2 H2C 109.5
C5 N3 H2WB 97.3
C5 N3 H1WA 58.3
C5 N3 H1WB 94.9
H2WB N3 H1WA 69.8
H2WB N3 H1WB 138.8
H1WA N3 H1WB 83.9
N3 C5 C6 142(3)
N3 C5 H2WB 27.5
N3 C5 H1WA 71.0
N3 C5 H1WB 25.5
C6 C5 H2WB 140.0
C6 C5 H1WA 80.1
C6 C5 H1WB 119.5
H2WB C5 H1WA 59.9
H2WB C5 H1WB 49.6
H1WA C5 H1WB 68.5
C5 C6 H6C 119.2
C5 C6 H6D 111.3
C5 C6 H6E 97.2
H6C C6 H6D 109.4
H6C C6 H6E 109.4
H6D C6 H6E 109.5
H2WA O2W H2WB 109.0
H2WA O2W H1WA 130.1
H2WB O2W H1WA 93.0
H2WB O1W H1WA 88.0
H2WB O1W H1WB 72.3
H1WA O1W H1WB 113.2

loop_
_geom_bond_atom_site_label_1
_geom_bond_atom_site_label_2
_geom_bond_distance
N1B C15B 1.334(5)
N1B C19B 1.333(5)
N2B C32B 1.345(4)
N2B C34B 1.335(4)
C15B H15B 0.97(4)
C15B C16B 1.375(5)
C16B H16B 0.96(3)
C16B C17B 1.396(5)
C17B C18B 1.395(5)
C17B C20B 1.470(4)
C18B H18B 0.97(3)
C18B C19B 1.379(5)
C19B H19B 1.06(4)
C20B C21B 1.401(4)
C20B C24B 1.408(4)
C21B H21B 0.96(3)
C21B C22B 1.394(4)
C22B C23B 1.417(4)
C22B C30B 1.467(4)
C23B C24B 1.490(4)
C23B C29B 1.386(4)
C24B C25B 1.397(4)
C25B H25B 0.98(3)
C25B C26B 1.391(5)
C26B H26B 1.03(3)
C26B C27B 1.384(5)
C27B H27B 0.97(4)
C27B C28B 1.385(5)
C28B H28B 0.94(3)
C28B C29B 1.386(4)
C29B H29B 1.00(3)
C30B C31B 1.388(4)
C30B C33B 1.390(4)
C31B H31B 0.99(3)
C31B C32B 1.373(4)
C32B H32B 1.00(3)
C33B H33B 0.94(3)
C33B C34B 1.375(4)
C34B H34B 0.99(3)
N1A C15A 1.339(4)
N1A C19A 1.337(4)
N2A C32A 1.337(4)
N2A C34A 1.334(4)
C15A H15A 0.94(4)
C15A C16A 1.377(4)
C16A H16A 1.00(3)
C16A C17A 1.394(4)
C17A C18A 1.394(4)
C17A C20A 1.481(4)
C18A H18A 0.97(3)
C18A C19A 1.376(4)
C19A H19A 1.01(3)
C20A C21A 1.401(4)
C20A C24A 1.411(4)
C21A H21A 1.01(3)
C21A C22A 1.395(4)
C22A C23A 1.425(4)
C22A C30A 1.468(4)
C23A C24A 1.484(4)
C23A C29A 1.389(4)
C24A C25A 1.389(4)
C25A H25A 0.99(3)
C25A C26A 1.389(4)
C26A H26A 1.00(3)
C26A C27A 1.379(5)
C27A H27A 0.98(3)
C27A C28A 1.386(4)
C28A H28A 0.95(3)
C28A C29A 1.389(4)
C29A H29A 0.98(3)
C30A C31A 1.395(4)
C30A C33A 1.399(4)
C31A H31A 0.92(3)
C31A C32A 1.371(4)
C32A H32A 0.89(3)
C33A H33A 0.97(3)
C33A C34A 1.374(4)
C34A H34A 0.92(3)
O3B C5B 1.385(3)
O3B C8B 1.397(3)
O2B C1B 1.214(3)
O1B H1B 0.8818
O1B C1B 1.307(3)
O4B H4B 0.8786
O4B C14B 1.291(4)
O5B C14B 1.220(4)
C1B C2B 1.492(4)
C2B C3B 1.392(4)
C2B C7B 1.375(4)
C3B H3B 0.95(3)
C3B C4B 1.373(4)
C4B H4BA 0.92(3)
C4B C5B 1.387(4)
C5B C6B 1.386(4)
C6B H6B 0.96(3)
C6B C7B 1.383(4)
C7B H7B 0.95(3)
C8B C9B 1.368(4)
C8B C13B 1.381(4)
C9B H9B 0.95(3)
C9B C10B 1.389(5)
C10B H10B 1.10(4)
C10B C11B 1.381(4)
C11B C12B 1.387(4)
C11B C14B 1.499(4)
C12B H12B 1.00(3)
C12B C13B 1.385(4)
C13B H13B 0.97(3)
O3A C5A 1.390(3)
O3A C8A 1.377(3)
O4A H4A 0.8533
O4A C14A 1.303(4)
O5A C14A 1.224(4)
O1A H1A 0.8693
O1A C1A 1.324(3)
O2A C1A 1.211(3)
C1A C2A 1.491(4)
C2A C3A 1.388(4)
C2A C7A 1.387(4)
C3A H3A 1.00(3)
C3A C4A 1.383(4)
C4A H4AA 1.00(3)
C4A C5A 1.379(4)
C5A C6A 1.385(4)
C6A H6A 0.97(3)
C6A C7A 1.386(4)
C7A H7A 0.99(3)
C8A C9A 1.388(4)
C8A C13A 1.380(4)
C9A H9A 0.91(3)
C9A C10A 1.377(4)
C10A H10A 0.96(3)
C10A C11A 1.386(4)
C11A C12A 1.392(4)
C11A C14A 1.483(4)
C12A H12A 1.01(3)
C12A C13A 1.394(4)
C13A H13A 0.99(3)
N2 C3 1.118(4)
C3 C4 1.432(5)
C4 H4C 0.9600
C4 H4D 0.9602
C4 H4E 0.9596
N1 C1 1.120(4)
C1 C2 1.433(5)
C2 H2A 0.9599
C2 H2B 0.9598
C2 H2C 0.9601
N3 C5 1.119(4)
N3 H2WB 0.6291
N3 H1WB 0.5576
C5 C6 1.432(5)
C6 H6C 0.9599
C6 H6D 0.9600
C6 H6E 0.9604
O2W H2WA 0.8574
O2W H2WB 0.8463
O1W H1WA 0.8416
O1W H1WB 0.8602

loop_
_geom_hbond_atom_site_label_D
_geom_hbond_atom_site_label_H
_geom_hbond_atom_site_label_A
_geom_hbond_distance_DH
_geom_hbond_distance_HA
_geom_hbond_distance_DA
_geom_hbond_angle_DHA
_geom_hbond_site_symmetry_A
C33B H33B O2B 0.94(3) 2.59(3) 3.400(4) 144(2) 5_576
C34B H34B O2B 0.99(3) 2.70(3) 3.399(4) 128(2) 3_545
C15A H15A O5A 0.94(4) 2.52(4) 3.211(4) 131(3) .
C16A H16A O5A 1.00(3) 2.33(3) 3.245(4) 152(2) 2
C34A H34A O2A 0.92(3) 2.78(3) 3.444(4) 130(2) 3_545
O1B H1B N2B 0.88 1.77 2.602(3) 157.2 3_455
O4B H4B N1B 0.88 1.68 2.547(4) 167.2 .
O4A H4A N1A 0.85 1.77 2.609(3) 168.6 .
O1A H1A N2A 0.87 1.82 2.685(3) 172.1 3_455

loop_
_geom_torsion_atom_site_label_1
_geom_torsion_atom_site_label_2
_geom_torsion_atom_site_label_3
_geom_torsion_atom_site_label_4
_geom_torsion
N1B C15B C16B C17B 0.8(5)
C15B N1B C19B C18B 0.0(5)
C15B C16B C17B C18B 0.6(5)
C15B C16B C17B C20B 178.1(3)
C16B C17B C18B C19B -1.7(5)
C16B C17B C20B C21B -30.2(4)
C16B C17B C20B C24B 149.5(3)
C17B C18B C19B N1B 1.5(5)
C17B C20B C21B C22B -179.3(3)
C17B C20B C24B C23B -179.8(3)
C17B C20B C24B C25B -2.3(5)
C18B C17B C20B C21B 147.1(3)
C18B C17B C20B C24B -33.3(5)
C19B N1B C15B C16B -1.2(5)
C20B C17B C18B C19B -179.1(3)
C20B C21B C22B C23B -1.5(3)
C20B C21B C22B C30B -179.5(3)
C20B C24B C25B C26B -178.0(3)
C21B C20B C24B C23B -0.1(3)
C21B C20B C24B C25B 177.3(3)
C21B C22B C23B C24B 1.3(3)
C21B C22B C23B C29B -171.6(3)
C21B C22B C30B C31B 41.3(4)
C21B C22B C30B C33B -138.2(3)
C22B C23B C24B C20B -0.7(3)
C22B C23B C24B C25B -178.2(3)
C22B C23B C29B C28B 176.8(3)
C22B C30B C31B C32B 180.0(3)
C22B C30B C33B C34B -179.3(3)
C23B C22B C30B C31B -136.2(3)
C23B C22B C30B C33B 44.2(4)
C23B C24B C25B C26B -1.0(5)
C24B C20B C21B C22B 1.0(3)
C24B C23B C29B C28B 5.3(5)
C24B C25B C26B C27B 5.0(6)
C25B C26B C27B C28B -1.2(6)
C26B C27B C28B C29B -3.5(6)
C27B C28B C29B C23B 0.8(6)
C29B C23B C24B C20B 172.0(3)
C29B C23B C24B C25B -5.5(5)
C30B C22B C23B C24B 179.2(3)
C30B C22B C23B C29B 6.2(5)
C30B C31B C32B N2B -0.7(5)
C30B C33B C34B N2B -0.8(5)
C31B C30B C33B C34B 1.1(4)
C32B N2B C34B C33B -0.3(5)
C33B C30B C31B C32B -0.4(4)
C34B N2B C32B C31B 1.0(5)
N1A C15A C16A C17A 0.7(5)
C15A N1A C19A C18A -0.5(5)
C15A C16A C17A C18A -0.2(5)
C15A C16A C17A C20A 178.4(3)
C16A C17A C18A C19A -0.6(4)
C16A C17A C20A C21A -32.3(4)
C16A C17A C20A C24A 144.7(3)
C17A C18A C19A N1A 1.0(5)
C17A C20A C21A C22A 178.4(3)
C17A C20A C24A C23A -178.4(3)
C17A C20A C24A C25A -2.2(5)
C18A C17A C20A C21A 146.2(3)
C18A C17A C20A C24A -36.8(5)
C19A N1A C15A C16A -0.3(5)
C20A C17A C18A C19A -179.1(3)
C20A C21A C22A C23A -0.4(3)
C20A C21A C22A C30A 177.9(3)
C20A C24A C25A C26A -177.3(3)
C21A C20A C24A C23A -1.0(3)
C21A C20A C24A C25A 175.1(3)
C21A C22A C23A C24A -0.3(3)
C21A C22A C23A C29A 176.1(3)
C21A C22A C30A C31A -33.6(4)
C21A C22A C30A C33A 147.0(3)
C22A C23A C24A C20A 0.8(3)
C22A C23A C24A C25A -175.4(3)
C22A C23A C29A C28A 175.5(3)
C22A C30A C31A C32A -177.0(3)
C22A C30A C33A C34A 175.3(3)
C23A C22A C30A C31A 144.4(3)
C23A C22A C30A C33A -35.0(4)
C23A C24A C25A C26A -1.8(5)
C24A C20A C21A C22A 0.9(3)
C24A C23A C29A C28A -8.9(5)
C24A C25A C26A C27A -1.9(6)
C25A C26A C27A C28A -0.6(6)
C26A C27A C28A C29A 2.5(6)
C27A C28A C29A C23A 2.5(5)
C29A C23A C24A C20A -175.5(3)
C29A C23A C24A C25A 8.3(5)
C30A C22A C23A C24A -178.5(3)
C30A C22A C23A C29A -2.1(5)
C30A C31A C32A N2A 1.4(5)
C30A C33A C34A N2A 2.2(5)
C31A C30A C33A C34A -4.1(4)
C32A N2A C34A C33A 1.6(4)
C33A C30A C31A C32A 2.4(4)
C34A N2A C32A C31A -3.4(4)
O3B C5B C6B C7B -176.9(3)
O3B C8B C9B C10B 177.3(3)
O3B C8B C13B C12B -176.6(3)
O2B C1B C2B C3B 179.0(3)
O2B C1B C2B C7B 1.1(4)
O1B C1B C2B C3B -0.6(4)
O1B C1B C2B C7B -178.5(3)
C1B C2B C3B C4B -177.6(3)
C1B C2B C7B C6B 176.9(3)
C2B C3B C4B C5B 0.3(4)
C3B C2B C7B C6B -1.0(4)
C3B C4B C5B O3B 176.4(3)
C3B C4B C5B C6B -0.1(4)
C4B C5B C6B C7B -0.6(4)
C5B O3B C8B C9B 129.8(3)
C5B O3B C8B C13B -53.8(4)
C5B C6B C7B C2B 1.2(4)
C7B C2B C3B C4B 0.3(4)
C8B O3B C5B C4B 163.2(3)
C8B O3B C5B C6B -20.3(4)
C8B C9B C10B C11B -0.1(5)
C9B C8B C13B C12B -0.4(5)
C9B C10B C11B C12B -1.2(5)
C9B C10B C11B C14B 179.7(3)
C10B C11B C12B C13B 1.8(5)
C10B C11B C14B O4B 5.6(5)
C10B C11B C14B O5B -175.6(4)
C11B C12B C13B C8B -1.0(5)
C12B C11B C14B O4B -173.4(3)
C12B C11B C14B O5B 5.3(5)
C13B C8B C9B C10B 0.9(5)
C14B C11B C12B C13B -179.1(3)
O3A C5A C6A C7A 174.2(3)
O3A C8A C9A C10A -179.4(3)
O3A C8A C13A C12A 179.2(3)
O1A C1A C2A C3A 1.5(4)
O1A C1A C2A C7A 177.9(3)
O2A C1A C2A C3A -176.6(3)
O2A C1A C2A C7A -0.2(4)
C1A C2A C3A C4A 176.1(3)
C1A C2A C7A C6A -176.2(3)
C2A C3A C4A C5A 0.4(4)
C3A C2A C7A C6A 0.3(4)
C3A C4A C5A O3A -174.5(2)
C3A C4A C5A C6A -0.5(4)
C4A C5A C6A C7A 0.6(4)
C5A O3A C8A C9A -161.9(2)
C5A O3A C8A C13A 21.0(4)
C5A C6A C7A C2A -0.4(4)
C7A C2A C3A C4A -0.3(4)
C8A O3A C5A C4A -135.8(3)
C8A O3A C5A C6A 50.3(4)
C8A C9A C10A C11A 0.3(4)
C9A C8A C13A C12A 2.2(4)
C9A C10A C11A C12A 1.6(4)
C9A C10A C11A C14A -176.6(3)
C10A C11A C12A C13A -1.6(4)
C10A C11A C14A O4A 173.1(3)
C10A C11A C14A O5A -6.0(5)
C11A C12A C13A C8A -0.3(4)
C12A C11A C14A O4A -5.0(4)
C12A C11A C14A O5A 175.8(3)
C13A C8A C9A C10A -2.2(4)
C14A C11A C12A C13A 176.6(3)
